data_4002160
loop_
_publ_author_name
'Al Saghir, Kholoud'
'Chenu, S\'ebastien'
'Veron, Emmanuel'
'Fayon, Franck'
'Suchomel, Matthew'
'Genevois, C\'ecile'
'Porcher, Florence'
'Matzen, Guy'
'Massiot, Dominique'
'Allix, Mathieu'

_publ_section_title
;
 Transparency through Structural Disorder: A New Concept for Innovative
 Transparent Ceramics
;
_journal_name_full 'Chemistry of Materials'
_journal_page_first 150106064151000
_journal_paper_doi 10.1021/cm5037106
_journal_year 2015
_chemical_formula_sum 'Al1.174 O4 Si0.826 Sr0.587'
_chemical_formula_weight 170.3
_chemical_name_systematic ' ?'
_space_group_IT_number 193
_symmetry_cell_setting hexagonal
_symmetry_Int_Tables_number 193
_symmetry_space_group_name_Hall '-P 6c 2'
_symmetry_space_group_name_H-M 'P 63/m c m'
_cell_angle_alpha 90
_cell_angle_beta 90
_cell_angle_gamma 120
_cell_formula_units_Z 4
_cell_length_a 5.202893(6)
_cell_length_b 5.202893(6)
_cell_length_c 15.29364(3)
_cell_measurement_temperature 293
_cell_volume 358.5348(9)
_diffrn_ambient_temperature 293
_diffrn_radiation_probe x-ray
_diffrn_radiation_wavelength 0.41396
_exptl_absorpt_coefficient_mu 2.215
_exptl_crystal_density_diffrn 3.154
_exptl_crystal_F_000 325
_pd_instr_location ' ?'
_pd_meas_2theta_range_inc 0.001
_pd_meas_2theta_range_max 59.992
_pd_meas_2theta_range_min 1.000
_pd_meas_number_of_points 58993
_pd_proc_2theta_range_inc 0.001
_pd_proc_2theta_range_max 49.999
_pd_proc_2theta_range_min 1
_pd_proc_ls_background_function '10 Legendre polynoms'
_pd_proc_ls_pref_orient_corr 'March & Dollase'
_pd_proc_ls_profile_function Pseudo-Voigt
_pd_proc_ls_prof_R_factor 0.0633
_pd_proc_ls_prof_wR_expected 0.0484
_pd_proc_ls_prof_wR_factor 0.0806
_refine_diff_density_max 4.01
_refine_diff_density_min -8.62
_refine_ls_goodness_of_fit_all 1.67
_refine_ls_number_constraints 1
_refine_ls_number_parameters 27
_refine_ls_number_restraints 0
_refine_ls_R_factor_all 0.0366
_refine_ls_R_factor_gt 0.0356
_refine_ls_shift/su_max 0.0509
_refine_ls_shift/su_mean 0.0035
_refine_ls_weighting_scheme sigma
_refine_ls_wR_factor_all 0.0410
_refine_ls_wR_factor_gt 0.0407
_cod_data_source_file cm5037106_si_003.cif
_cod_data_source_block I
_cod_depositor_comments
;
The following automatic conversions were performed:

'_diffrn_radiation_probe' value 'X-ray' changed to 'x-ray' according
to
/home/saulius/struct/COD-crude-data--automatic-downloads/rss-feeds/ACS/lib/dictionaries/cif_core.dic
dictionary named 'cif_core.dic' version 2.4.2 from 2011-04-26.

Automatic conversion script
Id: cif_fix_values 2935 2014-11-11 08:27:57Z andrius 
;
_cod_original_cell_volume 358.5347(10)
_cod_original_sg_symbol_Hall '-P 6c;-2'
_cod_database_code 4002160

loop_
_symmetry_equiv_pos_site_id
_symmetry_equiv_pos_as_xyz
1 x,y,z
2 -y,x-y,z
3 -x+y,-x,z
4 -x,-y,z+1/2
5 y,-x+y,z+1/2
6 x-y,x,z+1/2
7 y,x,-z+1/2
8 x-y,-y,-z+1/2
9 -x,-x+y,-z+1/2
10 -y,-x,-z
11 -x+y,y,-z
12 x,x-y,-z
13 -x,-y,-z
14 y,-x+y,-z
15 x-y,x,-z
16 x,y,-z+1/2
17 -y,x-y,-z+1/2
18 -x+y,-x,-z+1/2
19 -y,-x,z+1/2
20 -x+y,y,z+1/2
21 x,x-y,z+1/2
22 y,x,z
23 x-y,-y,z
24 -x,-x+y,z

loop_
_atom_site_label
_atom_site_type_symbol
_atom_site_fract_x
_atom_site_fract_y
_atom_site_fract_z
_atom_site_adp_type
_atom_site_U_iso_or_equiv
_atom_site_symmetry_multiplicity
_atom_site_occupancy
_atom_site_calc_flag
Sr1 Sr 0 0 0 Uani 0.01278(6) 2 1 d
Si1 Si 0.333333 0.666667 0.141566 Uani 0.0066 8 0.4129 d
Al1 Al 0.333333 0.666667 0.141566 Uani 0.0066 8 0.587 d
O1 O 0.333333 0.666667 0.25 Uani 0.0213(4) 4 1 d
O2 O 0.39728(12) 0 0.10219(5) Uani 0.0135(3) 12 1 d
Sr2 Sr 0 0 0.25 Uani 0.0135(3) 2 0.1741(6) d

loop_
_atom_site_aniso_label
_atom_site_aniso_type_symbol
_atom_site_aniso_U_11
_atom_site_aniso_U_22
_atom_site_aniso_U_33
_atom_site_aniso_U_12
_atom_site_aniso_U_13
_atom_site_aniso_U_23
Sr1 Sr 0.01176(6) 0.01176(6) 0.01482(12) 0.00588(3) 0 0
Si1 Si 0.005728 0.005728 0.008418 0.002864 0 0
Al1 Al 0.005728 0.005728 0.008418 0.002864 0 0
O1 O 0.0272(4) 0.0272(4) 0.0094(7) 0.0136(2) 0 0
O2 O 0.0176(3) 0.0051(3) 0.0135(5) 0.00257(15) -0.0050(3) 0
Sr2 Sr 0.0178(4) 0.0178(4) 0.0049(6) 0.00890(19) 0 0

loop_
_atom_type_symbol
_atom_type_scat_dispersion_real
_atom_type_scat_dispersion_imag
_atom_type_scat_source
Al 0.0202 0.0168 'International Tables Vol C tables 4.2.6.8 and 6.1.1.1'
O 0.0019 0.0019 'International Tables Vol C tables 4.2.6.8 and 6.1.1.1'
Si 0.0272 0.0232 'International Tables Vol C tables 4.2.6.8 and 6.1.1.1'
Sr 0.2392 1.3122 'International Tables Vol C tables 4.2.6.8 and 6.1.1.1'

loop_
_geom_angle_atom_site_label_1
_geom_angle_atom_site_label_2
_geom_angle_atom_site_label_3
_geom_angle_site_symmetry_1
_geom_angle_site_symmetry_3
_geom_angle
O2 Sr1 O2 1_455 . 116.42(2)
O2 Sr1 O2 1_455 2_545 101.628(10)
O2 Sr1 O2 1_455 2_555 51.247(6)
O2 Sr1 O2 1_455 3_555 51.247(18)
O2 Sr1 O2 1_455 3_665 101.628(14)
O2 Sr1 O2 1_455 10_555 128.753(6)
O2 Sr1 O2 1_455 10_565 78.372(10)
O2 Sr1 O2 1_455 11_555 63.58(2)
O2 Sr1 O2 1_455 11_655 180.0(5)
O2 Sr1 O2 1_455 12_445 78.372(14)
O2 Sr1 O2 1_455 12_555 128.753(18)
O2 Sr1 O2 . 2_545 51.247(6)
O2 Sr1 O2 . 2_555 87.386(16)
O2 Sr1 O2 . 3_555 87.39(2)
O2 Sr1 O2 . 3_665 51.247(13)
O2 Sr1 O2 . 10_555 92.614(16)
O2 Sr1 O2 . 10_565 128.753(6)
O2 Sr1 O2 . 11_555 180.0(5)
O2 Sr1 O2 . 11_655 63.58(2)
O2 Sr1 O2 . 12_445 128.753(13)
O2 Sr1 O2 . 12_555 92.61(2)
O2 Sr1 O2 2_545 2_555 116.42(2)
O2 Sr1 O2 2_545 3_555 51.247(18)
O2 Sr1 O2 2_545 3_665 101.628(14)
O2 Sr1 O2 2_545 10_555 63.58(2)
O2 Sr1 O2 2_545 10_565 180.0(5)
O2 Sr1 O2 2_545 11_555 128.753(6)
O2 Sr1 O2 2_545 11_655 78.372(10)
O2 Sr1 O2 2_545 12_445 78.372(14)
O2 Sr1 O2 2_545 12_555 128.753(18)
O2 Sr1 O2 2_555 3_555 87.39(2)
O2 Sr1 O2 2_555 3_665 51.247(13)
O2 Sr1 O2 2_555 10_555 180.0(5)
O2 Sr1 O2 2_555 10_565 63.58(2)
O2 Sr1 O2 2_555 11_555 92.614(16)
O2 Sr1 O2 2_555 11_655 128.753(6)
O2 Sr1 O2 2_555 12_445 128.753(13)
O2 Sr1 O2 2_555 12_555 92.61(2)
O2 Sr1 O2 3_555 3_665 116.417(19)
O2 Sr1 O2 3_555 10_555 92.61(2)
O2 Sr1 O2 3_555 10_565 128.753(18)
O2 Sr1 O2 3_555 11_555 92.61(2)
O2 Sr1 O2 3_555 11_655 128.753(18)
O2 Sr1 O2 3_555 12_445 63.583(19)
O2 Sr1 O2 3_555 12_555 180.0(5)
O2 Sr1 O2 3_665 10_555 128.753(13)
O2 Sr1 O2 3_665 10_565 78.372(14)
O2 Sr1 O2 3_665 11_555 128.753(13)
O2 Sr1 O2 3_665 11_655 78.372(14)
O2 Sr1 O2 3_665 12_445 180.0(5)
O2 Sr1 O2 3_665 12_555 63.583(19)
O2 Sr1 O2 10_555 10_565 116.42(2)
O2 Sr1 O2 10_555 11_555 87.386(16)
O2 Sr1 O2 10_555 11_655 51.247(6)
O2 Sr1 O2 10_555 12_445 51.247(13)
O2 Sr1 O2 10_555 12_555 87.39(2)
O2 Sr1 O2 10_565 11_555 51.247(6)
O2 Sr1 O2 10_565 11_655 101.628(10)
O2 Sr1 O2 10_565 12_445 101.628(14)
O2 Sr1 O2 10_565 12_555 51.247(18)
O2 Sr1 O2 11_555 11_655 116.42(2)
O2 Sr1 O2 11_555 12_445 51.247(13)
O2 Sr1 O2 11_555 12_555 87.39(2)
O2 Sr1 O2 11_655 12_445 101.628(14)
O2 Sr1 O2 11_655 12_555 51.247(18)
O2 Sr1 O2 12_445 12_555 116.417(19)
O1 Si1 O2 . 1_565 110.69(2)
O1 Si1 O2 . 2_555 110.69(2)
O1 Si1 O2 . 3_665 110.69(3)
O2 Si1 O2 1_565 2_555 108.22(3)
O2 Si1 O2 1_565 3_665 108.22(3)
O2 Si1 O2 2_555 3_665 108.22(3)
O1 Al1 O2 . 1_565 110.69(2)
O1 Al1 O2 . 2_555 110.69(2)
O1 Al1 O2 . 3_665 110.69(3)
O2 Al1 O2 1_565 2_555 108.22(3)
O2 Al1 O2 1_565 3_665 108.22(3)
O2 Al1 O2 2_555 3_665 108.22(3)
O1 Sr2 O1 1_445 1_545 120
O1 Sr2 O1 1_445 . 120
O1 Sr2 O1 1_445 7_445 60
O1 Sr2 O1 1_445 7_455 60
O1 Sr2 O1 1_445 7_555 180.0(5)
O1 Sr2 O2 1_445 . 125.760(10)
O1 Sr2 O2 1_445 2_555 90
O1 Sr2 O2 1_445 3_555 54.240(13)
O1 Sr2 O2 1_445 7_555 90
O1 Sr2 O2 1_445 8_555 125.760(10)
O1 Sr2 O2 1_445 9_555 54.240(13)
O1 Sr2 O1 1_545 . 120
O1 Sr2 O1 1_545 7_445 60
O1 Sr2 O1 1_545 7_455 180.0(5)
O1 Sr2 O1 1_545 7_555 60
O1 Sr2 O2 1_545 . 54.240(10)
O1 Sr2 O2 1_545 2_555 125.760(10)
O1 Sr2 O2 1_545 3_555 90.000(14)
O1 Sr2 O2 1_545 7_555 125.760(10)
O1 Sr2 O2 1_545 8_555 54.240(10)
O1 Sr2 O2 1_545 9_555 90.000(14)
O1 Sr2 O1 . 7_445 180.0(5)
O1 Sr2 O1 . 7_455 60
O1 Sr2 O1 . 7_555 60
O1 Sr2 O2 . . 90
O1 Sr2 O2 . 2_555 54.240(10)
O1 Sr2 O2 . 3_555 125.760(13)
O1 Sr2 O2 . 7_555 54.240(10)
O1 Sr2 O2 . 8_555 90
O1 Sr2 O2 . 9_555 125.760(13)
O1 Sr2 O1 7_445 7_455 120
O1 Sr2 O1 7_445 7_555 120
O1 Sr2 O2 7_445 . 90
O1 Sr2 O2 7_445 2_555 125.760(10)
O1 Sr2 O2 7_445 3_555 54.240(13)
O1 Sr2 O2 7_445 7_555 125.760(10)
O1 Sr2 O2 7_445 8_555 90
O1 Sr2 O2 7_445 9_555 54.240(13)
O1 Sr2 O1 7_455 7_555 120
O1 Sr2 O2 7_455 . 125.760(10)
O1 Sr2 O2 7_455 2_555 54.240(10)
O1 Sr2 O2 7_455 3_555 90.000(14)
O1 Sr2 O2 7_455 7_555 54.240(10)
O1 Sr2 O2 7_455 8_555 125.760(10)
O1 Sr2 O2 7_455 9_555 90.000(14)
O1 Sr2 O2 7_555 . 54.240(10)
O1 Sr2 O2 7_555 2_555 90
O1 Sr2 O2 7_555 3_555 125.760(13)
O1 Sr2 O2 7_555 7_555 90
O1 Sr2 O2 7_555 8_555 54.240(10)
O1 Sr2 O2 7_555 9_555 125.760(13)
O2 Sr2 O2 . 2_555 71.521(14)
O2 Sr2 O2 . 3_555 71.521(16)
O2 Sr2 O2 . 7_555 140.563(7)
O2 Sr2 O2 . 8_555 95.122(18)
O2 Sr2 O2 . 9_555 140.563(15)
O2 Sr2 O2 2_555 3_555 71.521(16)
O2 Sr2 O2 2_555 7_555 95.122(18)
O2 Sr2 O2 2_555 8_555 140.563(7)
O2 Sr2 O2 2_555 9_555 140.563(15)
O2 Sr2 O2 3_555 7_555 140.563(15)
O2 Sr2 O2 3_555 8_555 140.563(15)
O2 Sr2 O2 3_555 9_555 95.122(16)
O2 Sr2 O2 7_555 8_555 71.521(14)
O2 Sr2 O2 7_555 9_555 71.521(16)
O2 Sr2 O2 8_555 9_555 71.521(16)

loop_
_geom_bond_atom_site_label_1
_geom_bond_atom_site_label_2
_geom_bond_site_symmetry_2
_geom_bond_distance
Sr1 O2 1_455 3.5038(7)
Sr1 O2 . 2.5913(7)
Sr1 O2 2_545 3.5038(7)
Sr1 O2 2_555 2.5913(7)
Sr1 O2 3_555 2.5913(6)
Sr1 O2 3_665 3.5038(5)
Sr1 O2 10_555 2.5913(7)
Sr1 O2 10_565 3.5038(7)
Sr1 O2 11_555 2.5913(7)
Sr1 O2 11_655 3.5038(7)
Sr1 O2 12_445 3.5038(5)
Sr1 O2 12_555 2.5913(6)
Si1 O1 . 1.6584
Si1 O2 1_565 1.7042(3)
Si1 O2 2_555 1.7042(3)
Si1 O2 3_665 1.7042(7)
Al1 O1 . 1.6584
Al1 O2 1_565 1.7042(3)
Al1 O2 2_555 1.7042(3)
Al1 O2 3_665 1.7042(7)
Sr2 O1 1_445 3.0039
Sr2 O1 1_545 3.0039
Sr2 O1 . 3.0039
Sr2 O1 7_445 3.0039
Sr2 O1 7_455 3.0039
Sr2 O1 7_555 3.0039
Sr2 O2 . 3.0631(7)
Sr2 O2 2_555 3.0631(7)
Sr2 O2 3_555 3.0631(6)
Sr2 O2 7_555 3.0631(7)
Sr2 O2 8_555 3.0631(7)
Sr2 O2 9_555 3.0631(6)
